data_8104495
loop_
_publ_author_name
'Cordier, G.'
'Ochmann, H.'

_publ_section_title
;
 Crystal structure of dirubidium diantimonidogallate
;
_journal_name_full 'Zeitschrift fuer Kristallographie (149,1979-)'
_journal_page_first 125
_journal_page_last 126
_journal_volume 195
_journal_year 1991
_chemical_formula_sum 'Ga Rb2 Sb2'
_chemical_name_systematic 'Rb2 Ga Sb2'
_space_group_IT_number 62
_symmetry_space_group_name_Hall '-P 2ac 2n'
_symmetry_space_group_name_H-M 'P n m a'
_cell_angle_alpha 90
_cell_angle_beta 90
_cell_angle_gamma 90
_cell_formula_units_Z 8
_cell_length_a 15.408
_cell_length_b 10.776
_cell_length_c 9.302
_cell_volume 1544.473
_citation_journal_id_ASTM ZEKRDZ
_cod_data_source_file Cordier_ZEKRDZ_1991_1425.cif
_cod_data_source_block Ga1Rb2Sb2
_cod_original_formula_sum 'Ga1 Rb2 Sb2'
_cod_database_code 8104495

loop_
_symmetry_equiv_pos_as_xyz
x,y,z
-x+1/2,-y,z+1/2
x+1/2,-y+1/2,-z+1/2
-x,y+1/2,-z
-x,-y,-z
x-1/2,y,-z-1/2
-x-1/2,y-1/2,z-1/2
x,-y-1/2,z

loop_
_atom_site_label
_atom_site_type_symbol
_atom_site_fract_x
_atom_site_fract_y
_atom_site_fract_z
_atom_site_occupancy
_atom_site_U_iso_or_equiv
Rb2 Rb 0.482 0.0358 0.7792 1 0.0
Ga2 Ga 0.6808 0.25 0.2777 1 0.0
Rb1 Rb 0.7294 0.4641 0.6065 1 0.0
Sb4 Sb 0.3046 0.25 0.6166 1 0.0
Ga1 Ga 0.407 0.25 0.4006 1 0.0
Sb3 Sb 0.1365 0.25 0.4903 1 0.0
Sb1 Sb 0.5663 0.25 0.4843 1 0.0
Sb2 Sb 0.3454 0.25 0.1421 1 0.0
